data_7028157
loop_
_publ_author_name
'Blake, Alexander J.'
'Hill, Stuart J.'
'Hubberstey, Peter'
'Li, Wan-Sheung'

_publ_contact_author
;
 Dr. P. Hubberstey
 Department of Chemistry
 University of Nottingham
 Nottingham
 NG7 2RD
;
_publ_section_title
;
 Copper(I) chelated by 2,9-dimethyl-1,10-phenanthroline and bridged by
 4,4&#x2032;-bipyridine or trans-1,2-bis(pyridin-4-yl)ethene to give
 discrete dinuclear and polymeric cations
;
_journal_issue 6
_journal_name_full 'Journal of the Chemical Society, Dalton Transactions'
_journal_page_first 909
_journal_paper_doi 10.1039/a708796i
_journal_year 1998
_chemical_compound_source
;
?
;
_chemical_formula_moiety ' C17.50 H16 Cu0.50 N2 B0.50 F2 '
_chemical_formula_sum 'C17.5 H16 B0.5 Cu0.5 F2 N2'
_chemical_formula_weight 329.00
_chemical_melting_point ?
_chemical_name_systematic
;
Bis(2,9-dimethyl-1,10-phenanthroline)copper(I) tetrafluoroborate
toluene solvate (1:1) # IUPAC name, in full
;
_space_group_IT_number 15
_symmetry_cell_setting monoclinic
_symmetry_space_group_name_Hall '-C 2yc'
_symmetry_space_group_name_H-M 'C 1 2/c 1'
_atom_sites_solution_hydrogens geom
_atom_sites_solution_primary direct
_audit_creation_date 96-10-24
_audit_creation_method CRYSTALS
_cell_angle_alpha 90.000
_cell_angle_beta 106.71(2)
_cell_angle_gamma 90.000
_cell_formula_units_Z 4
_cell_length_a 15.875(4)
_cell_length_b 15.493(4)
_cell_length_c 13.296(3)
_cell_measurement_reflns_used 15
_cell_measurement_temperature 150(1)
_cell_measurement_theta_max 14.5
_cell_measurement_theta_min 13
_cell_volume 3132.1(14)
_computing_cell_refinement 'STADI4 (Stoe & Cie 1995a)'
_computing_data_collection 'STADI4 (Stoe & Cie 1995a)'
_computing_data_reduction
;
X-RED (Stoe & Cie, 1995b)
CRYSTALS (Watkin et al, 1996)
;
_computing_molecular_graphics 'CAMERON (Watkin, Prout and Pearce, 1996)'
_computing_publication_material 'CRYSTALS (Watkin et al, 1996)'
_computing_structure_refinement 'CRYSTALS (Watkin et al, 1996)'
_computing_structure_solution 'SIR92 (Altomare, et al, 1994)'
_diffrn_ambient_temperature 150(1)
_diffrn_measurement_device 'STOE STADI4 4-circle diffractometer D092'
_diffrn_measurement_method \w-\q
_diffrn_radiation_detector 'NaI (Tl) scintillation counter'
_diffrn_radiation_monochromator 'planar graphite'
_diffrn_radiation_polarisn_norm 90.0
_diffrn_radiation_source 'fine-focus sealed tube'
_diffrn_radiation_type 'Mo K\a'
_diffrn_radiation_wavelength 0.71073
_diffrn_reflns_av_R_equivalents 0.02
_diffrn_reflns_av_sigmaI/netI 0.0647
_diffrn_reflns_limit_h_max 18
_diffrn_reflns_limit_h_min -18
_diffrn_reflns_limit_k_max 18
_diffrn_reflns_limit_k_min 0
_diffrn_reflns_limit_l_max 15
_diffrn_reflns_limit_l_min 0
_diffrn_reflns_number 4514
_diffrn_reflns_theta_max 25.01
_diffrn_reflns_theta_min 2.62
_diffrn_standards_decay_% 5.5
_diffrn_standards_interval_time '60 minutes'
_diffrn_standards_number 3
_exptl_absorpt_coefficient_mu 0.75
_exptl_absorpt_correction_T_max 0.725
_exptl_absorpt_correction_T_min 0.660
_exptl_absorpt_correction_type 'psi scans'
_exptl_crystal_colour orange-red
_exptl_crystal_density_diffrn 1.40
_exptl_crystal_density_meas ?
_exptl_crystal_description column
_exptl_crystal_size_max 0.58
_exptl_crystal_size_mid 0.17
_exptl_crystal_size_min 0.15
_refine_diff_density_max 0.67
_refine_diff_density_min -0.56
_refine_ls_extinction_method None
_refine_ls_goodness_of_fit_all 1.2502
_refine_ls_hydrogen_treatment
;
 H atoms placed geometrically after each cycle
;
_refine_ls_matrix_type full
_refine_ls_number_parameters 271
_refine_ls_number_reflns 2631
_refine_ls_number_restraints 0
_refine_ls_R_factor_all 0.0669
_refine_ls_R_factor_obs 0.0534
_refine_ls_shift/esd_max 0.071323
_refine_ls_structure_factor_coef F**2
_refine_ls_weighting_scheme
;
 Chebychev polynomial (Carruthers & Watkin, 1979)
;
_refine_ls_wR_factor_all 0.0626
_refine_ls_wR_factor_obs 0.0556
_reflns_limit_h_max 18
_reflns_limit_h_min -18
_reflns_limit_k_max 18
_reflns_limit_k_min 0
_reflns_limit_l_max 15
_reflns_limit_l_min -7
_reflns_number_observed 2631
_reflns_number_total 2631
_reflns_observed_criterion >2.00\s(I)
_cod_data_source_file i708796sup1.cif
_cod_data_source_block CRYSTALS2_cif
_cod_depositor_comments
;
The following automatic conversions were performed:

'_chemical_melting_point' value 'not measured' was changed to '?' -
the value is undefined or not given.

Automatic conversion script
Id: cif_fix_values 1891 2012-01-12 08:04:46Z andrius 

The following automatic conversions were performed:

'_exptl_crystal_density_meas' value 'not measured' was changed to '?'
- the value is perceived as not measured.

Automatic conversion script
Id: cif_fix_values 3008 2015-01-20 13:52:24Z robertas 

The following automatic conversions were performed:

'_atom_sites_solution_primary' value 'Direct_Methods' was changed to
'direct'.

'_atom_sites_solution_hydrogens' value 'Geometric' was changed to
'geom'.

Automatic conversion script
Id: cif_fix_values 6452 2018-10-05 10:23:21Z andrius 
;
_cod_original_cell_volume 3132.14(10)
_cod_original_sg_symbol_H-M 'C 1 2/c 1 '
_cod_original_formula_sum ' C17.50 H16 Cu0.50 N2 B0.50 F2 '
_cod_database_code 7028157

loop_
_symmetry_equiv_pos_as_xyz
x,y,z
-x,-y,-z
x+1/2,y+1/2,z
-x+1/2,-y+1/2,-z
-x,y,-z+1/2
x,-y,z+1/2
-x+1/2,y+1/2,-z+1/2
x+1/2,-y+1/2,z+1/2

loop_
_atom_site_aniso_label
_atom_site_aniso_U_11
_atom_site_aniso_U_22
_atom_site_aniso_U_33
_atom_site_aniso_U_23
_atom_site_aniso_U_13
_atom_site_aniso_U_12
CU1 0.0466(3) 0.0317(3) 0.0495(3) 0.0000 0.0151(2) 0.0000
N1 0.048(1) 0.030(1) 0.045(1) 0.004(1) 0.020(1) -0.008(1)
N2 0.044(1) 0.025(1) 0.070(2) 0.007(1) 0.018(1) -0.001(1)
C1 0.056(2) 0.051(2) 0.055(2) -0.008(2) 0.025(2) 0.006(2)
C2 0.051(2) 0.040(2) 0.048(2) 0.002(1) 0.023(2) -0.009(1)
C3 0.056(2) 0.067(2) 0.049(2) -0.014(2) 0.024(2) -0.020(2)
C4 0.062(2) 0.082(3) 0.044(2) -0.008(2) 0.021(2) -0.037(2)
C5 0.048(2) 0.060(2) 0.050(2) 0.015(2) 0.007(2) -0.024(2)
C6 0.051(2) 0.076(3) 0.065(3) 0.021(2) -0.001(2) -0.034(2)
C7 0.037(2) 0.059(2) 0.099(3) 0.035(2) 0.000(2) -0.016(2)
C8 0.042(2) 0.034(2) 0.097(3) 0.023(2) 0.006(2) -0.009(1)
C9 0.045(2) 0.037(2) 0.145(5) 0.014(2) 0.010(3) -0.003(2)
C10 0.053(2) 0.037(2) 0.151(5) -0.004(2) 0.031(3) 0.006(2)
C11 0.052(2) 0.025(1) 0.097(3) -0.001(2) 0.025(2) -0.001(1)
C12 0.076(3) 0.047(2) 0.101(4) -0.017(2) 0.034(3) 0.008(2)
C13 0.041(2) 0.030(1) 0.070(2) 0.012(1) 0.013(2) -0.013(1)
C14 0.039(2) 0.034(2) 0.056(2) 0.011(1) 0.011(1) -0.014(1)
B1 0.034(3) 0.037(3) 0.054(3) 0.0000 0.015(2) 0.0000
F1 0.178(4) 0.054(2) 0.056(2) 0.0000 0.008(2) 0.0000
F2 0.116(4) 0.071(3) 0.085(3) 0.033(3) 0.057(3) 0.016(3)
F3 0.122(6) 0.164(6) 0.120(6) 0.051(5) 0.001(4) 0.086(5)
F4 0.063(3) 0.117(4) 0.128(5) -0.035(4) 0.053(3) -0.024(3)
C21 0.073(3) 0.086(3) 0.100(4) 0.034(3) 0.044(3) 0.001(3)
C22 0.069(3) 0.136(4) 0.051(2) -0.006(3) 0.027(2) -0.038(3)
C23 0.116(4) 0.068(3) 0.121(4) -0.017(3) 0.087(3) -0.027(3)
C211 0.085(7) 0.134(9) 0.23(1) 0.12(1) 0.075(8) 0.015(7)

loop_
_atom_site_label
_atom_site_fract_x
_atom_site_fract_y
_atom_site_fract_z
_atom_site_U_iso_or_equiv
_atom_site_occupancy
_atom_site_thermal_displace_type
CU1 1.0000 0.16012(3) 0.7500 0.0416 1.0000 Uani
N1 1.0359(2) 0.2166(1) 0.8931(2) 0.0377 1.0000 Uani
N2 1.1173(2) 0.0996(1) 0.8057(2) 0.0420 1.0000 Uani
C1 0.9103(3) 0.3109(3) 0.8629(3) 0.0505 1.0000 Uani
C2 0.9938(2) 0.2770(2) 0.9323(2) 0.0426 1.0000 Uani
C3 1.0285(2) 0.3068(2) 1.0369(3) 0.0518 1.0000 Uani
C4 1.1057(3) 0.2747(3) 1.0979(3) 0.0528 1.0000 Uani
C5 1.1520(2) 0.2125(2) 1.0579(3) 0.0471 1.0000 Uani
C6 1.2358(2) 0.1782(3) 1.1141(3) 0.0556 1.0000 Uani
C7 1.2796(2) 0.1231(3) 1.0703(4) 0.0538 1.0000 Uani
C8 1.2418(2) 0.0938(2) 0.9635(3) 0.0482 1.0000 Uani
C9 1.2841(3) 0.0381(2) 0.9106(5) 0.0628 1.0000 Uani
C10 1.2441(3) 0.0152(2) 0.8102(5) 0.0650 1.0000 Uani
C11 1.1590(2) 0.0459(2) 0.7579(3) 0.0491 1.0000 Uani
C12 1.1097(3) 0.0192(3) 0.6488(4) 0.0663 1.0000 Uani
C13 1.1587(2) 0.1244(2) 0.9070(3) 0.0402 1.0000 Uani
C14 1.1135(2) 0.1853(2) 0.9534(2) 0.0384 1.0000 Uani
B1 1.0000 0.5299(3) 0.7500 0.0402 1.0000 Uani
F1 1.0000 0.6186(2) 0.7500 0.0841 1.0000 Uani
F2 1.0082(4) 0.5016(3) 0.8588(4) 0.0748 0.5000 Uani
F3 1.0584(5) 0.4891(4) 0.8139(6) 0.1092 0.5000 Uani
F4 0.9179(3) 0.5226(3) 0.7582(5) 0.0844 0.5000 Uani
C21 1.1817(3) 0.8015(3) 0.9402(4) 0.0745 1.0000 Uani
C22 1.1872(3) 0.7178(4) 0.9182(3) 0.0704 1.0000 Uani
C23 1.2461(4) 0.8338(3) 1.0232(4) 0.0758 1.0000 Uani
C211 1.1040(6) 0.8534(7) 0.8764(9) 0.1012 0.5000 Uani
H3 0.995(2) 0.349(2) 1.059(2) 0.06(1) 1.0000 Uiso
H4 1.130(2) 0.293(2) 1.164(3) 0.053(9) 1.0000 Uiso
H6 1.258(2) 0.196(2) 1.187(2) 0.051(9) 1.0000 Uiso
H7 1.329(2) 0.098(2) 1.094(3) 0.05(1) 1.0000 Uiso
H9 1.341(2) 0.023(2) 0.939(3) 0.06(1) 1.0000 Uiso
H10 1.273(2) -0.017(2) 0.773(3) 0.08(1) 1.0000 Uiso
H101 0.878(3) 0.354(3) 0.886(3) 0.09(1) 1.0000 Uiso
H102 0.866(3) 0.275(3) 0.851(4) 0.12(2) 1.0000 Uiso
H103 0.912(4) 0.326(4) 0.797(5) 0.17(2) 1.0000 Uiso
H121 1.148(2) -0.015(2) 0.616(3) 0.09(1) 1.0000 Uiso
H122 1.088(3) 0.067(3) 0.609(3) 0.09(1) 1.0000 Uiso
H123 1.065(3) -0.007(3) 0.643(4) 0.13(2) 1.0000 Uiso
H22 1.1410(3) 0.6926(4) 0.8575(3) 0.0500 1.0000 Uiso
H23 1.2442(4) 0.8962(3) 1.0416(4) 0.0500 1.0000 Uiso
H24 1.1094(6) 0.9143(7) 0.9024(9) 0.0500 0.5000 Uiso
H25 1.1041(6) 0.8526(7) 0.8012(9) 0.0500 0.5000 Uiso
H26 1.0478(6) 0.8280(7) 0.8825(9) 0.0500 0.5000 Uiso

loop_
_atom_type_symbol
_atom_type_scat_dispersion_real
_atom_type_scat_dispersion_imag
_atom_type_scat_Cromer_Mann_a1
_atom_type_scat_Cromer_Mann_b1
_atom_type_scat_Cromer_Mann_a2
_atom_type_scat_Cromer_Mann_b2
_atom_type_scat_Cromer_Mann_a3
_atom_type_scat_Cromer_Mann_b3
_atom_type_scat_Cromer_Mann_a4
_atom_type_scat_Cromer_Mann_b4
_atom_type_scat_Cromer_Mann_c
_atom_type_scat_source
'Cu  ' 0.2630 1.2660 13.3380 3.5828 7.1676 0.2470 5.6158 11.3966 1.6735 64.8126 1.1910 International_Tables_Vol_IV_Table_2.2B
'B   ' 0.0000 0.0010 2.0545 23.2185 1.3326 1.0210 1.0979 60.3498 0.7068 0.1403 -0.1932 International_Tables_Vol_IV_Table_2.2B
'F   ' 0.0140 0.0100 3.5392 10.2825 2.6412 4.2944 1.5170 0.2615 1.0243 26.1476 0.2776 International_Tables_Vol_IV_Table_2.2B
'C   ' 0.0020 0.0020 2.3100 20.8439 1.0200 10.2075 1.5886 0.5687 0.8650 51.6512 0.2156 International_Tables_Vol_IV_Table_2.2B
'H   ' 0.0000 0.0000 0.4930 10.5109 0.3229 26.1257 0.1402 3.1424 0.0408 57.7997 0.0030 International_Tables_Vol_IV_Table_2.2B
'N   ' 0.0040 0.0030 12.2126 0.0057 3.1322 9.8933 2.0125 28.9975 1.1663 0.5826 -11.5290 International_Tables_Vol_IV_Table_2.2B

loop_
_geom_angle_atom_site_label_1
_geom_angle_site_symmetry_1
_geom_angle_atom_site_label_2
_geom_angle_atom_site_label_3
_geom_angle_site_symmetry_3
_geom_angle
_geom_angle_publ_flag
N1 . CU1 N1 5_756 128.7(1) no
N1 . CU1 N2 . 82.8(1) no
N1 5_756 CU1 N2 . 121.70(9) no
N1 . CU1 N2 5_756 121.70(9) no
N1 5_756 CU1 N2 5_756 82.8(1) no
N2 . CU1 N2 5_756 124.8(1) no
CU1 . N1 C2 . 129.2(2) no
CU1 . N1 C14 . 111.4(2) no
C2 . N1 C14 . 119.5(3) no
CU1 . N2 C11 . 130.2(2) no
CU1 . N2 C13 . 111.1(2) no
C11 . N2 C13 . 118.6(3) no
N1 . C2 C1 . 117.6(3) no
N1 . C2 C3 . 120.8(3) no
C1 . C2 C3 . 121.5(3) no
C2 . C3 C4 . 119.8(4) no
C3 . C4 C5 . 120.4(4) no
C4 . C5 C6 . 124.5(4) no
C4 . C5 C14 . 116.8(3) no
C6 . C5 C14 . 118.6(4) no
C5 . C6 C7 . 122.2(4) no
C6 . C7 C8 . 120.5(4) no
C7 . C8 C9 . 124.2(4) no
C7 . C8 C13 . 118.8(4) no
C9 . C8 C13 . 116.9(4) no
C8 . C9 C10 . 120.0(4) no
C9 . C10 C11 . 120.7(4) no
N2 . C11 C10 . 120.7(4) no
N2 . C11 C12 . 116.2(3) no
C10 . C11 C12 . 123.0(4) no
N2 . C13 C8 . 123.0(3) no
N2 . C13 C14 . 116.7(3) no
C8 . C13 C14 . 120.3(3) no
N1 . C14 C5 . 122.6(3) no
N1 . C14 C13 . 117.8(3) no
C5 . C14 C13 . 119.5(3) no
F1 . B1 F2 . 107.2(3) no
F1 . B1 F2 5_756 107.2(3) no
F2 . B1 F2 5_756 145.5(5) no
F1 . B1 F3 . 120.8(4) no
F2 . B1 F3 . 48.7(4) no
F2 5_756 B1 F3 . 110.9(4) no
F1 . B1 F3 5_756 120.8(4) no
F2 . B1 F3 5_756 110.9(4) no
F2 5_756 B1 F3 5_756 48.7(4) no
F3 . B1 F3 5_756 118.4(8) no
F1 . B1 F4 . 94.9(3) no
F2 . B1 F4 . 73.2(3) no
F2 5_756 B1 F4 . 103.9(3) no
F3 . B1 F4 . 117.0(5) no
F3 5_756 B1 F4 . 57.3(4) no
F1 . B1 F4 5_756 94.9(3) no
F2 . B1 F4 5_756 103.9(3) no
F2 5_756 B1 F4 5_756 73.2(3) no
F3 . B1 F4 5_756 57.3(4) no
F3 5_756 B1 F4 5_756 117.0(5) no
F4 . B1 F4 5_756 170.3(6) no
B1 . F2 F3 . 54.4(3) no
B1 . F3 F2 . 76.9(4) no
B1 . F3 F4 5_756 65.7(4) no
F2 . F3 F4 5_756 138.3(6) no
B1 . F4 F3 5_756 57.0(3) no
C22 . C21 C23 . 116.9(4) no
C22 . C21 C211 . 119.2(7) no
C23 . C21 C211 . 123.9(7) no
C21 . C22 C23 4_767 121.8(4) no
C21 . C23 C22 4_767 121.3(4) no

loop_
_geom_bond_atom_site_label_1
_geom_bond_atom_site_label_2
_geom_bond_site_symmetry_2
_geom_bond_distance
_geom_bond_publ_flag
CU1 N1 . 2.022(2) yes
CU1 N1 5_756 2.022(2) yes
CU1 N2 . 2.025(2) yes
CU1 N2 5_756 2.025(2) yes
N1 C2 . 1.339(4) yes
N1 C14 . 1.351(4) yes
N2 C11 . 1.333(4) yes
N2 C13 . 1.373(4) yes
C1 C2 . 1.478(5) yes
C2 C3 . 1.417(4) yes
C3 C4 . 1.355(5) yes
C4 C5 . 1.406(5) yes
C5 C6 . 1.428(5) yes
C5 C14 . 1.413(4) yes
C6 C7 . 1.336(6) yes
C7 C8 . 1.446(6) yes
C8 C9 . 1.401(6) yes
C8 C13 . 1.399(4) yes
C9 C10 . 1.350(6) yes
C10 C11 . 1.412(5) yes
C11 C12 . 1.495(6) yes
C13 C14 . 1.428(4) yes
B1 F1 . 1.373(5) yes
B1 F2 . 1.481(5) yes
B1 F2 5_756 1.481(5) yes
B1 F3 . 1.237(5) yes
B1 F3 5_756 1.237(5) yes
B1 F4 . 1.344(4) yes
B1 F4 5_756 1.344(4) yes
F2 F3 . 1.142(8) yes
F3 F4 5_756 1.240(8) yes
C21 C22 . 1.338(6) yes
C21 C23 . 1.366(6) yes
C21 C211 . 1.513(9) yes
C22 C23 4_767 1.375(6) yes
